data_1551851
loop_
_publ_author_name
'Douglas P. Solowey'
'Manoj V. Mane,'
'Takashi Kurogi'
'Patrick J. Carroll'
'Brian C. Manor'
'Mu-Hyun Baik'
'Daniel J. Mindiola'

_publ_section_title
;
 A new and selective cycle for dehydrogenation of linear and cyclic
 alkanes under mild conditions using a base metal
;
_journal_name_full 'Nature Chemistry'
_journal_page_first 1126
_journal_page_last 1132
_journal_paper_doi 10.1038/nchem.2795
_journal_volume 9
_journal_year 2017
_chemical_formula_moiety '2(C32 H53 N P2 Ti), C5 H12'
_chemical_formula_sum 'C69 H118 N2 P4 Ti2'
_chemical_formula_weight 1195.33
_space_group_crystal_system triclinic
_space_group_IT_number 2
_space_group_name_Hall '-P 1'
_space_group_name_H-M_alt 'P -1'
_atom_sites_solution_hydrogens mixed
_atom_sites_solution_primary direct
_atom_sites_solution_secondary difmap
_cell_angle_alpha 111.957(4)
_cell_angle_beta 95.397(4)
_cell_angle_gamma 103.468(4)
_cell_formula_units_Z 1
_cell_length_a 10.8380(8)
_cell_length_b 11.7188(9)
_cell_length_c 15.3855(11)
_cell_measurement_reflns_used 9844
_cell_measurement_temperature 100(1)
_cell_measurement_theta_max 27.51
_cell_measurement_theta_min 2.342
_cell_volume 1726.6(2)
_computing_data_collection 'Bruker APEX2 v2014.11-0'
_computing_data_reduction 'Bruker SAINT v8.34A'
_computing_molecular_graphics 'Yadokari-XG 2009 (Wakita,Nemoto et al., 2009)'
_computing_publication_material 'Yadokari-XG 2009 (Wakita,Nemoto et al., 2009)'
_computing_structure_refinement 'SHELXL-2014/7 (Sheldrick, 2014)'
_computing_structure_solution 'ShelXS-1997 (Sheldrick, 2008)'
_diffrn_ambient_temperature 100(2)
_diffrn_measured_fraction_theta_full 0.985
_diffrn_measured_fraction_theta_max 0.979
_diffrn_measurement_device 'CCD Area Detector'
_diffrn_measurement_device_type 'Bruker APEXII'
_diffrn_measurement_method '\w and \f scans'
_diffrn_radiation_monochromator graphite
_diffrn_radiation_type MoK\a
_diffrn_radiation_wavelength 0.71073
_diffrn_reflns_av_R_equivalents 0.0471
_diffrn_reflns_av_unetI/netI 0.0459
_diffrn_reflns_Laue_measured_fraction_full 0.985
_diffrn_reflns_Laue_measured_fraction_max 0.979
_diffrn_reflns_limit_h_max 14
_diffrn_reflns_limit_h_min -14
_diffrn_reflns_limit_k_max 15
_diffrn_reflns_limit_k_min -15
_diffrn_reflns_limit_l_max 19
_diffrn_reflns_limit_l_min -20
_diffrn_reflns_number 44257
_diffrn_reflns_point_group_measured_fraction_full 0.985
_diffrn_reflns_point_group_measured_fraction_max 0.979
_diffrn_reflns_theta_full 25.242
_diffrn_reflns_theta_max 27.566
_diffrn_reflns_theta_min 1.904
_diffrn_source 'sealed tube'
_exptl_absorpt_coefficient_mu 0.363
_exptl_absorpt_correction_T_max 0.7456
_exptl_absorpt_correction_T_min 0.7146
_exptl_absorpt_correction_type multi-scan
_exptl_absorpt_process_details 'SADABS v2014/4'
_exptl_crystal_colour orange
_exptl_crystal_density_diffrn 1.150
_exptl_crystal_description plate
_exptl_crystal_F_000 650
_exptl_crystal_size_max 0.25
_exptl_crystal_size_mid 0.12
_exptl_crystal_size_min 0.02
_refine_diff_density_max 0.612
_refine_diff_density_min -0.369
_refine_diff_density_rms 0.071
_refine_ls_extinction_coef .
_refine_ls_extinction_method none
_refine_ls_goodness_of_fit_ref 1.031
_refine_ls_hydrogen_treatment mixed
_refine_ls_matrix_type full
_refine_ls_number_parameters 382
_refine_ls_number_reflns 7819
_refine_ls_number_restraints 45
_refine_ls_restrained_S_all 1.032
_refine_ls_R_factor_all 0.0664
_refine_ls_R_factor_gt 0.0451
_refine_ls_shift/su_max 0.004
_refine_ls_shift/su_mean 0.000
_refine_ls_structure_factor_coef Fsqd
_refine_ls_weighting_details 'w=1/[\s^2^(Fo^2^)+(0.0676P)^2^+1.0256P] where P=(Fo^2^+2Fc^2^)/3'
_refine_ls_weighting_scheme calc
_refine_ls_wR_factor_gt 0.1182
_refine_ls_wR_factor_ref 0.1297
_reflns_Friedel_coverage 0.000
_reflns_Friedel_fraction_full .
_reflns_Friedel_fraction_max .
_reflns_number_gt 5995
_reflns_number_total 7819
_reflns_threshold_expression 'I > 2\s(I)'
_cod_data_source_file nchem.2795-s2.cif
_cod_data_source_block UP9219
_cod_database_code 1551851
_shelx_space_group_comment
;
The symmetry employed for this shelxl refinement is uniquely defined
by the following loop, which should always be used as a source of
symmetry information in preference to the above space-group names.
They are only intended as comments.
;

loop_
_space_group_symop_operation_xyz
'x, y, z'
'-x, -y, -z'

loop_
_atom_site_label
_atom_site_type_symbol
_atom_site_fract_x
_atom_site_fract_y
_atom_site_fract_z
_atom_site_U_iso_or_equiv
_atom_site_adp_type
_atom_site_occupancy
_atom_site_site_symmetry_order
_atom_site_calc_flag
_atom_site_refinement_flags_posn
_atom_site_refinement_flags_adp
_atom_site_refinement_flags_occupancy
_atom_site_disorder_assembly
_atom_site_disorder_group
Ti1 Ti 0.23306(4) 0.54339(4) 0.67320(3) 0.01640(11) Uani 1 1 d . . . . .
P1 P 0.28445(5) 0.78705(5) 0.71757(4) 0.01571(13) Uani 1 1 d . . . . .
P2 P 0.31104(5) 0.35029(5) 0.66967(4) 0.01643(13) Uani 1 1 d . . . . .
N1 N 0.43121(16) 0.62353(16) 0.73914(12) 0.0159(4) Uani 1 1 d . . . . .
C1 C 0.4548(2) 0.8178(2) 0.71163(15) 0.0178(4) Uani 1 1 d . . . . .
C2 C 0.5288(2) 0.9183(2) 0.69362(16) 0.0227(5) Uani 1 1 d . . . . .
H2 H 0.4900 0.9799 0.6863 0.030 Uiso 1 1 calc R U . . .
C3 C 0.6583(2) 0.9307(2) 0.68605(18) 0.0277(5) Uani 1 1 d . . . . .
C4 C 0.7108(2) 0.8379(2) 0.69681(17) 0.0261(5) Uani 1 1 d . . . . .
H4 H 0.7984 0.8434 0.6914 0.035 Uiso 1 1 calc R U . . .
C5 C 0.6396(2) 0.7381(2) 0.71512(16) 0.0217(5) Uani 1 1 d . . . . .
H5 H 0.6790 0.6765 0.7216 0.029 Uiso 1 1 calc R U . . .
C6 C 0.5100(2) 0.7261(2) 0.72432(14) 0.0169(4) Uani 1 1 d . . . . .
C7 C 0.7366(3) 1.0396(3) 0.6666(2) 0.0389(7) Uani 1 1 d . . . . .
H7A H 0.7660 1.1178 0.7261 0.058 Uiso 1 1 calc R U . . .
H7B H 0.6829 1.0544 0.6193 0.058 Uiso 1 1 calc R U . . .
H7C H 0.8119 1.0176 0.6418 0.058 Uiso 1 1 calc R U . . .
C8 C 0.2127(2) 0.8607(2) 0.64618(16) 0.0227(5) Uani 1 1 d . . . . .
H8 H 0.2628 0.9536 0.6714 0.030 Uiso 1 1 calc R U . . .
C9 C 0.2180(2) 0.7968(2) 0.54090(17) 0.0291(5) Uani 1 1 d . . . . .
H9A H 0.1618 0.7080 0.5134 0.044 Uiso 1 1 calc R U . . .
H9B H 0.3072 0.7971 0.5348 0.044 Uiso 1 1 calc R U . . .
H9C H 0.1883 0.8443 0.5067 0.044 Uiso 1 1 calc R U . . .
C10 C 0.0724(2) 0.8515(3) 0.65902(19) 0.0303(5) Uani 1 1 d . . . . .
H10A H 0.0312 0.8845 0.6179 0.045 Uiso 1 1 calc R U . . .
H10B H 0.0720 0.9025 0.7260 0.045 Uiso 1 1 calc R U . . .
H10C H 0.0245 0.7614 0.6414 0.045 Uiso 1 1 calc R U . . .
C11 C 0.2843(2) 0.8907(2) 0.84294(16) 0.0230(5) Uani 1 1 d . . . . .
H11 H 0.1919 0.8767 0.8501 0.031 Uiso 1 1 calc R U . . .
C12 C 0.3527(3) 0.8489(2) 0.91234(16) 0.0296(5) Uani 1 1 d . . . . .
H12A H 0.4441 0.8622 0.9078 0.044 Uiso 1 1 calc R U . . .
H12B H 0.3116 0.7576 0.8959 0.044 Uiso 1 1 calc R U . . .
H12C H 0.3462 0.9001 0.9778 0.044 Uiso 1 1 calc R U . . .
C13 C 0.3421(3) 1.0349(2) 0.86999(18) 0.0338(6) Uani 1 1 d . . . . .
H13A H 0.3368 1.0836 0.9363 0.051 Uiso 1 1 calc R U . . .
H13B H 0.2934 1.0609 0.8274 0.051 Uiso 1 1 calc R U . . .
H13C H 0.4329 1.0523 0.8636 0.051 Uiso 1 1 calc R U . . .
C14 C 0.4430(2) 0.4381(2) 0.77257(14) 0.0170(4) Uani 1 1 d . . . . .
C15 C 0.4964(2) 0.3846(2) 0.82907(15) 0.0202(4) Uani 1 1 d . . . . .
H15 H 0.4626 0.2953 0.8132 0.027 Uiso 1 1 calc R U . . .
C16 C 0.5969(2) 0.4580(2) 0.90731(16) 0.0223(5) Uani 1 1 d . . . . .
C17 C 0.6435(2) 0.5886(2) 0.92849(15) 0.0227(5) Uani 1 1 d . . . . .
H17 H 0.7122 0.6412 0.9819 0.030 Uiso 1 1 calc R U . . .
C18 C 0.5925(2) 0.6445(2) 0.87400(15) 0.0191(4) Uani 1 1 d . . . . .
H18 H 0.6269 0.7340 0.8909 0.025 Uiso 1 1 calc R U . . .
C19 C 0.4909(2) 0.5708(2) 0.79421(14) 0.0162(4) Uani 1 1 d . . . . .
C20 C 0.6532(2) 0.3985(3) 0.96692(18) 0.0299(5) Uani 1 1 d . . . . .
H20A H 0.6104 0.3057 0.9393 0.045 Uiso 1 1 calc R U . . .
H20B H 0.6395 0.4371 1.0324 0.045 Uiso 1 1 calc R U . . .
H20C H 0.7462 0.4139 0.9678 0.045 Uiso 1 1 calc R U . . .
C21 C 0.3876(2) 0.2723(2) 0.56922(15) 0.0224(5) Uani 1 1 d . . . . .
H21 H 0.3179 0.2258 0.5103 0.030 Uiso 1 1 calc R U . . .
C22 C 0.4865(2) 0.3748(2) 0.55245(17) 0.0285(5) Uani 1 1 d . . . . .
H22A H 0.5600 0.4176 0.6068 0.043 Uiso 1 1 calc R U . . .
H22B H 0.4456 0.4384 0.5461 0.043 Uiso 1 1 calc R U . . .
H22C H 0.5170 0.3342 0.4938 0.043 Uiso 1 1 calc R U . . .
C23 C 0.4503(3) 0.1739(2) 0.58127(19) 0.0321(6) Uani 1 1 d . . . . .
H23A H 0.4884 0.1376 0.5256 0.048 Uiso 1 1 calc R U . . .
H23B H 0.3846 0.1049 0.5866 0.048 Uiso 1 1 calc R U . . .
H23C H 0.5182 0.2159 0.6393 0.048 Uiso 1 1 calc R U . . .
C24 C 0.2103(2) 0.2151(2) 0.68922(16) 0.0230(5) Uani 1 1 d . . . . .
H24 H 0.2633 0.1568 0.6922 0.031 Uiso 1 1 calc R U . . .
C25 C 0.1608(2) 0.2616(2) 0.78142(18) 0.0291(5) Uani 1 1 d . . . . .
H25A H 0.1092 0.3192 0.7791 0.044 Uiso 1 1 calc R U . . .
H25B H 0.2343 0.3079 0.8356 0.044 Uiso 1 1 calc R U . . .
H25C H 0.1068 0.1876 0.7891 0.044 Uiso 1 1 calc R U . . .
C26 C 0.0973(3) 0.1413(3) 0.60266(19) 0.0367(6) Uani 1 1 d . . . . .
H26A H 0.0381 0.0724 0.6129 0.055 Uiso 1 1 calc R U . . .
H26B H 0.1311 0.1040 0.5449 0.055 Uiso 1 1 calc R U . . .
H26C H 0.0507 0.2004 0.5950 0.055 Uiso 1 1 calc R U . . .
C27 C 0.1823(2) 0.4768(2) 0.52136(17) 0.0305(6) Uani 1 1 d . . . . .
H27A H 0.1653 0.3832 0.4916 0.046 Uiso 1 1 calc R U . . .
H27B H 0.2539 0.5174 0.4983 0.046 Uiso 1 1 calc R U . . .
H27C H 0.1045 0.4992 0.5046 0.046 Uiso 1 1 calc R U . . .
C28 C 0.0857(2) 0.5256(2) 0.7268(2) 0.0298(5) Uani 1 1 d . . . . .
H28 H 0.046(3) 0.493(3) 0.649(3) 0.064(10) Uiso 1 1 d . . . . .
C29 C -0.0236(2) 0.5281(2) 0.78134(17) 0.0256(5) Uani 1 1 d . . . . .
C30 C 0.0246(3) 0.5541(3) 0.88491(19) 0.0436(7) Uani 1 1 d . . . . .
H30A H 0.0619 0.4865 0.8871 0.065 Uiso 1 1 calc R U . . .
H30B H -0.0480 0.5550 0.9184 0.065 Uiso 1 1 calc R U . . .
H30C H 0.0908 0.6377 0.9160 0.065 Uiso 1 1 calc R U . . .
C31 C -0.0805(3) 0.6352(3) 0.7797(2) 0.0401(7) Uani 1 1 d . . . . .
H31A H -0.0141 0.7184 0.8127 0.060 Uiso 1 1 calc R U . . .
H31B H -0.1541 0.6348 0.8121 0.060 Uiso 1 1 calc R U . . .
H31C H -0.1097 0.6210 0.7133 0.060 Uiso 1 1 calc R U . . .
C32 C -0.1321(3) 0.4009(3) 0.7340(2) 0.0440(7) Uani 1 1 d . . . . .
H32A H -0.1663 0.3867 0.6683 0.066 Uiso 1 1 calc R U . . .
H32B H -0.2017 0.4045 0.7704 0.066 Uiso 1 1 calc R U . . .
H32C H -0.0978 0.3302 0.7329 0.066 Uiso 1 1 calc R U . . .
C33 C 0.1128(8) -0.1398(11) 0.0949(7) 0.141(5) Uani 0.5 1 d G U P A -1
H33A H 0.1514 -0.1869 0.0428 0.211 Uiso 0.5 1 calc R U P A -1
H33B H 0.0855 -0.1918 0.1307 0.211 Uiso 0.5 1 calc R U P A -1
H33C H 0.1769 -0.0586 0.1379 0.211 Uiso 0.5 1 calc R U P A -1
C34 C -0.0039(6) -0.1121(9) 0.0535(5) 0.079(3) Uani 0.5 1 d G U P A -1
H34A H -0.0504 -0.0772 0.1051 0.104 Uiso 0.5 1 calc R U P A -1
H34B H -0.0637 -0.1938 0.0048 0.104 Uiso 0.5 1 calc R U P A -1
C35 C 0.0318(6) -0.0166(9) 0.0074(6) 0.080(4) Uani 0.5 1 d G U P A -1
H35A H 0.0842 -0.0484 -0.0407 0.106 Uiso 0.5 1 calc R U P A -1
H35B H 0.0863 0.0670 0.0572 0.106 Uiso 0.5 1 calc R U P A -1
C36 C -0.0856(7) 0.0048(10) -0.0412(6) 0.080(3) Uani 0.5 1 d G U P A -1
H36A H -0.1401 -0.0787 -0.0912 0.106 Uiso 0.5 1 calc R U P A -1
H36B H -0.1380 0.0367 0.0068 0.106 Uiso 0.5 1 calc R U P A -1
C37 C -0.0485(11) 0.1004(11) -0.0870(8) 0.131(6) Uani 0.5 1 d G U P A -1
H37A H -0.0440 0.1868 -0.0413 0.196 Uiso 0.5 1 calc R U P A -1
H37B H -0.1139 0.0753 -0.1444 0.196 Uiso 0.5 1 calc R U P A -1
H37C H 0.0360 0.1002 -0.1045 0.196 Uiso 0.5 1 calc R U P A -1

loop_
_atom_site_aniso_label
_atom_site_aniso_U_11
_atom_site_aniso_U_22
_atom_site_aniso_U_33
_atom_site_aniso_U_23
_atom_site_aniso_U_13
_atom_site_aniso_U_12
Ti1 0.0154(2) 0.0148(2) 0.01993(19) 0.00836(15) 0.00187(14) 0.00473(14)
P1 0.0153(3) 0.0134(3) 0.0199(3) 0.0078(2) 0.0028(2) 0.0053(2)
P2 0.0191(3) 0.0142(3) 0.0180(3) 0.0085(2) 0.0027(2) 0.0055(2)
N1 0.0156(9) 0.0156(9) 0.0208(8) 0.0108(7) 0.0044(7) 0.0066(7)
C1 0.0167(10) 0.0167(10) 0.0210(10) 0.0085(8) 0.0043(8) 0.0050(8)
C2 0.0225(11) 0.0185(11) 0.0306(12) 0.0139(9) 0.0055(9) 0.0059(9)
C3 0.0248(12) 0.0247(12) 0.0372(13) 0.0184(11) 0.0089(10) 0.0030(10)
C4 0.0172(11) 0.0304(13) 0.0355(13) 0.0178(11) 0.0092(9) 0.0069(9)
C5 0.0188(11) 0.0236(12) 0.0277(11) 0.0140(9) 0.0067(9) 0.0086(9)
C6 0.0177(10) 0.0156(10) 0.0182(10) 0.0079(8) 0.0040(8) 0.0047(8)
C7 0.0317(14) 0.0355(15) 0.0589(18) 0.0313(14) 0.0148(13) 0.0043(12)
C8 0.0251(12) 0.0191(11) 0.0282(11) 0.0127(9) 0.0032(9) 0.0099(9)
C9 0.0345(14) 0.0342(14) 0.0283(12) 0.0207(11) 0.0048(10) 0.0151(11)
C10 0.0254(12) 0.0355(14) 0.0390(14) 0.0210(11) 0.0032(10) 0.0168(11)
C11 0.0224(11) 0.0221(12) 0.0230(11) 0.0062(9) 0.0056(9) 0.0083(9)
C12 0.0359(14) 0.0330(14) 0.0199(11) 0.0090(10) 0.0044(10) 0.0135(11)
C13 0.0438(15) 0.0203(12) 0.0302(13) 0.0027(10) 0.0034(11) 0.0108(11)
C14 0.0166(10) 0.0188(11) 0.0187(10) 0.0095(8) 0.0037(8) 0.0072(8)
C15 0.0214(11) 0.0209(11) 0.0262(11) 0.0157(9) 0.0072(9) 0.0095(9)
C16 0.0207(11) 0.0327(13) 0.0228(11) 0.0175(10) 0.0073(9) 0.0130(10)
C17 0.0165(10) 0.0331(13) 0.0201(10) 0.0131(9) 0.0028(8) 0.0067(9)
C18 0.0161(10) 0.0204(11) 0.0206(10) 0.0088(9) 0.0033(8) 0.0041(8)
C19 0.0155(10) 0.0189(11) 0.0182(10) 0.0101(8) 0.0060(8) 0.0069(8)
C20 0.0271(13) 0.0417(15) 0.0303(12) 0.0235(11) 0.0021(10) 0.0139(11)
C21 0.0308(12) 0.0201(11) 0.0201(10) 0.0090(9) 0.0074(9) 0.0119(9)
C22 0.0352(14) 0.0302(13) 0.0281(12) 0.0151(10) 0.0156(10) 0.0149(11)
C23 0.0467(16) 0.0281(13) 0.0357(13) 0.0181(11) 0.0191(12) 0.0237(12)
C24 0.0240(11) 0.0172(11) 0.0307(12) 0.0141(9) 0.0038(9) 0.0051(9)
C25 0.0292(13) 0.0291(13) 0.0352(13) 0.0205(11) 0.0103(10) 0.0058(10)
C26 0.0326(14) 0.0278(14) 0.0387(14) 0.0132(11) -0.0026(11) -0.0067(11)
C27 0.0339(14) 0.0267(13) 0.0283(12) 0.0106(10) -0.0027(10) 0.0085(11)
C28 0.0252(12) 0.0238(13) 0.0467(15) 0.0183(11) 0.0133(11) 0.0098(10)
C29 0.0207(11) 0.0310(13) 0.0292(12) 0.0156(10) 0.0078(9) 0.0081(10)
C30 0.0441(17) 0.060(2) 0.0320(14) 0.0174(13) 0.0079(12) 0.0279(15)
C31 0.0331(15) 0.0548(18) 0.0523(17) 0.0326(15) 0.0253(13) 0.0245(13)
C32 0.0266(14) 0.0460(18) 0.0490(17) 0.0143(14) 0.0086(12) 0.0001(12)
C33 0.127(11) 0.148(12) 0.110(10) 0.017(8) 0.018(8) 0.037(9)
C34 0.077(6) 0.098(7) 0.056(5) 0.022(5) 0.048(5) 0.019(5)
C35 0.063(9) 0.073(6) 0.060(6) -0.012(4) 0.026(6) 0.004(5)
C36 0.083(8) 0.088(6) 0.049(6) 0.012(5) 0.030(5) 0.010(6)
C37 0.169(13) 0.076(8) 0.076(8) -0.003(6) 0.034(9) -0.039(8)

loop_
_atom_type_symbol
_atom_type_description
_atom_type_scat_dispersion_real
_atom_type_scat_dispersion_imag
_atom_type_scat_source
C C 0.0033 0.0016 'International Tables Vol C Tables 4.2.6.8 and 6.1.1.4'
H H 0.0000 0.0000 'International Tables Vol C Tables 4.2.6.8 and 6.1.1.4'
N N 0.0061 0.0033 'International Tables Vol C Tables 4.2.6.8 and 6.1.1.4'
P P 0.1023 0.0942 'International Tables Vol C Tables 4.2.6.8 and 6.1.1.4'
Ti Ti 0.2776 0.4457 'International Tables Vol C Tables 4.2.6.8 and 6.1.1.4'

loop_
_geom_angle_atom_site_label_1
_geom_angle_atom_site_label_2
_geom_angle_atom_site_label_3
_geom_angle
_geom_angle_site_symmetry_1
_geom_angle_site_symmetry_3
C28 Ti1 N1 130.40(10) . .
C28 Ti1 C27 111.33(11) . .
N1 Ti1 C27 118.21(9) . .
C28 Ti1 P2 103.24(8) . .
N1 Ti1 P2 75.21(5) . .
C27 Ti1 P2 95.39(7) . .
C28 Ti1 P1 97.15(8) . .
N1 Ti1 P1 73.96(5) . .
C27 Ti1 P1 98.47(7) . .
P2 Ti1 P1 149.16(2) . .
C28 Ti1 H28 34.1(10) . .
N1 Ti1 H28 164.0(11) . .
C27 Ti1 H28 77.3(11) . .
P2 Ti1 H28 108.9(10) . .
P1 Ti1 H28 101.0(10) . .
C1 P1 C8 106.78(10) . .
C1 P1 C11 104.04(10) . .
C8 P1 C11 104.02(10) . .
C1 P1 Ti1 97.51(7) . .
C8 P1 Ti1 125.16(8) . .
C11 P1 Ti1 116.77(8) . .
C14 P2 C24 107.07(10) . .
C14 P2 C21 105.07(10) . .
C24 P2 C21 104.25(10) . .
C14 P2 Ti1 97.23(7) . .
C24 P2 Ti1 122.77(8) . .
C21 P2 Ti1 118.33(7) . .
C6 N1 C19 117.84(17) . .
C6 N1 Ti1 120.94(13) . .
C19 N1 Ti1 121.09(13) . .
C2 C1 C6 120.5(2) . .
C2 C1 P1 125.98(17) . .
C6 C1 P1 113.50(15) . .
C3 C2 C1 121.8(2) . .
C3 C2 H2 119.1 . .
C1 C2 H2 119.1 . .
C4 C3 C2 117.1(2) . .
C4 C3 C7 121.8(2) . .
C2 C3 C7 121.1(2) . .
C5 C4 C3 122.1(2) . .
C5 C4 H4 118.9 . .
C3 C4 H4 118.9 . .
C4 C5 C6 121.2(2) . .
C4 C5 H5 119.4 . .
C6 C5 H5 119.4 . .
C5 C6 C1 117.34(19) . .
C5 C6 N1 123.59(19) . .
C1 C6 N1 118.93(18) . .
C3 C7 H7A 109.5 . .
C3 C7 H7B 109.5 . .
H7A C7 H7B 109.5 . .
C3 C7 H7C 109.5 . .
H7A C7 H7C 109.5 . .
H7B C7 H7C 109.5 . .
C9 C8 C10 110.9(2) . .
C9 C8 P1 111.78(16) . .
C10 C8 P1 108.63(16) . .
C9 C8 H8 108.5 . .
C10 C8 H8 108.5 . .
P1 C8 H8 108.5 . .
C8 C9 H9A 109.5 . .
C8 C9 H9B 109.5 . .
H9A C9 H9B 109.5 . .
C8 C9 H9C 109.5 . .
H9A C9 H9C 109.5 . .
H9B C9 H9C 109.5 . .
C8 C10 H10A 109.5 . .
C8 C10 H10B 109.5 . .
H10A C10 H10B 109.5 . .
C8 C10 H10C 109.5 . .
H10A C10 H10C 109.5 . .
H10B C10 H10C 109.5 . .
C12 C11 C13 110.7(2) . .
C12 C11 P1 110.34(16) . .
C13 C11 P1 113.96(17) . .
C12 C11 H11 107.2 . .
C13 C11 H11 107.2 . .
P1 C11 H11 107.2 . .
C11 C12 H12A 109.5 . .
C11 C12 H12B 109.5 . .
H12A C12 H12B 109.5 . .
C11 C12 H12C 109.5 . .
H12A C12 H12C 109.5 . .
H12B C12 H12C 109.5 . .
C11 C13 H13A 109.5 . .
C11 C13 H13B 109.5 . .
H13A C13 H13B 109.5 . .
C11 C13 H13C 109.5 . .
H13A C13 H13C 109.5 . .
H13B C13 H13C 109.5 . .
C15 C14 C19 120.48(19) . .
C15 C14 P2 125.19(17) . .
C19 C14 P2 114.33(15) . .
C16 C15 C14 122.0(2) . .
C16 C15 H15 119.0 . .
C14 C15 H15 119.0 . .
C15 C16 C17 117.3(2) . .
C15 C16 C20 121.1(2) . .
C17 C16 C20 121.6(2) . .
C18 C17 C16 122.1(2) . .
C18 C17 H17 119.0 . .
C16 C17 H17 119.0 . .
C17 C18 C19 121.1(2) . .
C17 C18 H18 119.5 . .
C19 C18 H18 119.5 . .
C18 C19 N1 123.49(19) . .
C18 C19 C14 117.04(19) . .
N1 C19 C14 119.38(18) . .
C16 C20 H20A 109.5 . .
C16 C20 H20B 109.5 . .
H20A C20 H20B 109.5 . .
C16 C20 H20C 109.5 . .
H20A C20 H20C 109.5 . .
H20B C20 H20C 109.5 . .
C23 C21 C22 110.2(2) . .
C23 C21 P2 114.62(16) . .
C22 C21 P2 109.88(15) . .
C23 C21 H21 107.3 . .
C22 C21 H21 107.3 . .
P2 C21 H21 107.3 . .
C21 C22 H22A 109.5 . .
C21 C22 H22B 109.5 . .
H22A C22 H22B 109.5 . .
C21 C22 H22C 109.5 . .
H22A C22 H22C 109.5 . .
H22B C22 H22C 109.5 . .
C21 C23 H23A 109.5 . .
C21 C23 H23B 109.5 . .
H23A C23 H23B 109.5 . .
C21 C23 H23C 109.5 . .
H23A C23 H23C 109.5 . .
H23B C23 H23C 109.5 . .
C25 C24 C26 110.9(2) . .
C25 C24 P2 111.63(16) . .
C26 C24 P2 107.27(16) . .
C25 C24 H24 109.0 . .
C26 C24 H24 109.0 . .
P2 C24 H24 109.0 . .
C24 C25 H25A 109.5 . .
C24 C25 H25B 109.5 . .
H25A C25 H25B 109.5 . .
C24 C25 H25C 109.5 . .
H25A C25 H25C 109.5 . .
H25B C25 H25C 109.5 . .
C24 C26 H26A 109.5 . .
C24 C26 H26B 109.5 . .
H26A C26 H26B 109.5 . .
C24 C26 H26C 109.5 . .
H26A C26 H26C 109.5 . .
H26B C26 H26C 109.5 . .
Ti1 C27 H27A 109.5 . .
Ti1 C27 H27B 109.5 . .
H27A C27 H27B 109.5 . .
Ti1 C27 H27C 109.5 . .
H27A C27 H27C 109.5 . .
H27B C27 H27C 109.5 . .
C29 C28 Ti1 172.3(2) . .
C29 C28 H28 110.0(18) . .
Ti1 C28 H28 75.8(18) . .
C28 C29 C30 111.2(2) . .
C28 C29 C31 108.9(2) . .
C30 C29 C31 108.6(2) . .
C28 C29 C32 110.8(2) . .
C30 C29 C32 109.6(2) . .
C31 C29 C32 107.8(2) . .
C29 C30 H30A 109.5 . .
C29 C30 H30B 109.5 . .
H30A C30 H30B 109.5 . .
C29 C30 H30C 109.5 . .
H30A C30 H30C 109.5 . .
H30B C30 H30C 109.5 . .
C29 C31 H31A 109.5 . .
C29 C31 H31B 109.5 . .
H31A C31 H31B 109.5 . .
C29 C31 H31C 109.5 . .
H31A C31 H31C 109.5 . .
H31B C31 H31C 109.5 . .
C29 C32 H32A 109.5 . .
C29 C32 H32B 109.5 . .
H32A C32 H32B 109.5 . .
C29 C32 H32C 109.5 . .
H32A C32 H32C 109.5 . .
H32B C32 H32C 109.5 . .
C34 C33 H33A 109.5 . .
C34 C33 H33B 109.5 . .
H33A C33 H33B 109.5 . .
C34 C33 H33C 109.5 . .
H33A C33 H33C 109.5 . .
H33B C33 H33C 109.5 . .
C33 C34 C35 113.2 . .
C33 C34 H34A 108.9 . .
C35 C34 H34A 108.9 . .
C33 C34 H34B 108.9 . .
C35 C34 H34B 108.9 . .
H34A C34 H34B 107.7 . .
C34 C35 C36 113.8 . .
C34 C35 H35A 108.8 . .
C36 C35 H35A 108.8 . .
C34 C35 H35B 108.8 . .
C36 C35 H35B 108.8 . .
H35A C35 H35B 107.7 . .
C37 C36 C35 113.3 . .
C37 C36 H36A 108.9 . .
C35 C36 H36A 108.9 . .
C37 C36 H36B 108.9 . .
C35 C36 H36B 108.9 . .
H36A C36 H36B 107.7 . .
C36 C37 H37A 109.5 . .
C36 C37 H37B 109.5 . .
H37A C37 H37B 109.5 . .
C36 C37 H37C 109.5 . .
H37A C37 H37C 109.5 . .
H37B C37 H37C 109.5 . .

loop_
_geom_bond_atom_site_label_1
_geom_bond_atom_site_label_2
_geom_bond_distance
_geom_bond_site_symmetry_2
Ti1 C28 1.870(2) .
Ti1 N1 2.1122(17) .
Ti1 C27 2.136(2) .
Ti1 P2 2.5779(7) .
Ti1 P1 2.5806(7) .
Ti1 H28 1.93(3) .
P1 C1 1.814(2) .
P1 C8 1.849(2) .
P1 C11 1.856(2) .
P2 C14 1.811(2) .
P2 C24 1.845(2) .
P2 C21 1.858(2) .
N1 C6 1.410(3) .
N1 C19 1.411(3) .
C1 C2 1.398(3) .
C1 C6 1.409(3) .
C2 C3 1.397(3) .
C2 H2 0.9500 .
C3 C4 1.393(3) .
C3 C7 1.506(3) .
C4 C5 1.382(3) .
C4 H4 0.9500 .
C5 C6 1.405(3) .
C5 H5 0.9500 .
C7 H7A 0.9800 .
C7 H7B 0.9800 .
C7 H7C 0.9800 .
C8 C9 1.522(3) .
C8 C10 1.536(3) .
C8 H8 1.0000 .
C9 H9A 0.9800 .
C9 H9B 0.9800 .
C9 H9C 0.9800 .
C10 H10A 0.9800 .
C10 H10B 0.9800 .
C10 H10C 0.9800 .
C11 C12 1.530(3) .
C11 C13 1.534(3) .
C11 H11 1.0000 .
C12 H12A 0.9800 .
C12 H12B 0.9800 .
C12 H12C 0.9800 .
C13 H13A 0.9800 .
C13 H13B 0.9800 .
C13 H13C 0.9800 .
C14 C15 1.402(3) .
C14 C19 1.416(3) .
C15 C16 1.385(3) .
C15 H15 0.9500 .
C16 C17 1.393(3) .
C16 C20 1.507(3) .
C17 C18 1.389(3) .
C17 H17 0.9500 .
C18 C19 1.406(3) .
C18 H18 0.9500 .
C20 H20A 0.9800 .
C20 H20B 0.9800 .
C20 H20C 0.9800 .
C21 C23 1.526(3) .
C21 C22 1.531(3) .
C21 H21 1.0000 .
C22 H22A 0.9800 .
C22 H22B 0.9800 .
C22 H22C 0.9800 .
C23 H23A 0.9800 .
C23 H23B 0.9800 .
C23 H23C 0.9800 .
C24 C25 1.516(3) .
C24 C26 1.536(3) .
C24 H24 1.0000 .
C25 H25A 0.9800 .
C25 H25B 0.9800 .
C25 H25C 0.9800 .
C26 H26A 0.9800 .
C26 H26B 0.9800 .
C26 H26C 0.9800 .
C27 H27A 0.9800 .
C27 H27B 0.9800 .
C27 H27C 0.9800 .
C28 C29 1.514(3) .
C28 H28 1.11(4) .
C29 C30 1.520(3) .
C29 C31 1.528(4) .
C29 C32 1.532(4) .
C30 H30A 0.9800 .
C30 H30B 0.9800 .
C30 H30C 0.9800 .
C31 H31A 0.9800 .
C31 H31B 0.9800 .
C31 H31C 0.9800 .
C32 H32A 0.9800 .
C32 H32B 0.9800 .
C32 H32C 0.9800 .
C33 C34 1.5185 .
C33 H33A 0.9800 .
C33 H33B 0.9800 .
C33 H33C 0.9800 .
C34 C35 1.5331 .
C34 H34A 0.9900 .
C34 H34B 0.9900 .
C35 C36 1.5331 .
C35 H35A 0.9900 .
C35 H35B 0.9900 .
C36 C37 1.5311 .
C36 H36A 0.9900 .
C36 H36B 0.9900 .
C37 H37A 0.9800 .
C37 H37B 0.9800 .
C37 H37C 0.9800 .
